data_1559472
loop_
_publ_author_name
'Shin, Soon Young'
'Lee, Young Han'
'Lim, Yoongho'
'Lee, Ha Jin'
'Lee, Ji Hye'
'Yoo, Miri'
'Ahn, Seunghyun'
'Koh, Dongsoo'

_publ_section_title
;
 Single Crystal X-Ray Structure for the Disordered Two Independent
 Molecules of Novel Isoflavone: Synthesis, Hirshfeld Surface Analysis,
 Inhibition and Docking Studies on IKK\b of
 3-(2,3-dihydrobenzo[b][1,4]dioxin-6-yl)-6,7-dimethoxy-4H-chromen-4-one
;
_journal_issue 10
_journal_name_full Crystals
_journal_page_first 911
_journal_paper_doi 10.3390/cryst10100911
_journal_volume 10
_journal_year 2020
_chemical_formula_moiety 'C19 H16 O6'
_chemical_formula_sum 'C19 H16 O6'
_chemical_formula_weight 340.32
_space_group_crystal_system monoclinic
_space_group_IT_number 14
_space_group_name_Hall '-P 2ybc'
_space_group_name_H-M_alt 'P 1 21/c 1'
_atom_sites_solution_hydrogens geom
_atom_sites_solution_primary direct
_audit_creation_method SHELXL-2014/7
_cell_angle_alpha 90
_cell_angle_beta 101.3757(16)
_cell_angle_gamma 90
_cell_formula_units_Z 8
_cell_length_a 12.0654(5)
_cell_length_b 11.0666(5)
_cell_length_c 23.9550(11)
_cell_measurement_reflns_used 9852
_cell_measurement_temperature 223(2)
_cell_measurement_theta_max 27.89
_cell_measurement_theta_min 2.52
_cell_volume 3135.7(2)
_computing_cell_refinement 'Bruker SAINT'
_computing_data_collection 'Bruker APEX2'
_computing_data_reduction 'Bruker SAINT'
_computing_molecular_graphics 'Bruker SHELXTL'
_computing_publication_material 'Bruker SHELXTL'
_computing_structure_refinement 'SHELXL-2014/7 (Sheldrick, 2014)'
_computing_structure_solution 'Bruker SHELXTL'
_diffrn_ambient_temperature 223(2)
_diffrn_measured_fraction_theta_full 0.997
_diffrn_measured_fraction_theta_max 0.996
_diffrn_measurement_device_type 'PHOTON II M14'
_diffrn_measurement_method '\f and \w scans'
_diffrn_radiation_type MoK\a
_diffrn_radiation_wavelength 0.71073
_diffrn_reflns_av_R_equivalents 0.0604
_diffrn_reflns_av_unetI/netI 0.0231
_diffrn_reflns_Laue_measured_fraction_full 0.997
_diffrn_reflns_Laue_measured_fraction_max 0.996
_diffrn_reflns_limit_h_max 16
_diffrn_reflns_limit_h_min -16
_diffrn_reflns_limit_k_max 14
_diffrn_reflns_limit_k_min -14
_diffrn_reflns_limit_l_max 31
_diffrn_reflns_limit_l_min -31
_diffrn_reflns_number 102751
_diffrn_reflns_point_group_measured_fraction_full 0.997
_diffrn_reflns_point_group_measured_fraction_max 0.996
_diffrn_reflns_theta_full 25.242
_diffrn_reflns_theta_max 28.347
_diffrn_reflns_theta_min 1.722
_exptl_absorpt_coefficient_mu 0.108
_exptl_absorpt_correction_T_max 0.7457
_exptl_absorpt_correction_T_min 0.7036
_exptl_absorpt_correction_type multi-scan
_exptl_absorpt_process_details 'Bruker SADABS'
_exptl_crystal_colour colourless
_exptl_crystal_density_diffrn 1.442
_exptl_crystal_description block
_exptl_crystal_F_000 1424
_exptl_crystal_size_max 0.393
_exptl_crystal_size_mid 0.305
_exptl_crystal_size_min 0.134
_refine_diff_density_max 0.226
_refine_diff_density_min -0.206
_refine_diff_density_rms 0.042
_refine_ls_extinction_method none
_refine_ls_goodness_of_fit_ref 1.063
_refine_ls_hydrogen_treatment constr
_refine_ls_matrix_type full
_refine_ls_number_parameters 493
_refine_ls_number_reflns 7798
_refine_ls_number_restraints 0
_refine_ls_restrained_S_all 1.063
_refine_ls_R_factor_all 0.0666
_refine_ls_R_factor_gt 0.0430
_refine_ls_shift/su_max 0.000
_refine_ls_shift/su_mean 0.000
_refine_ls_structure_factor_coef Fsqd
_refine_ls_weighting_details 'w=1/[\s^2^(Fo^2^)+(0.0426P)^2^+1.3297P] where P=(Fo^2^+2Fc^2^)/3'
_refine_ls_weighting_scheme calc
_refine_ls_wR_factor_gt 0.1004
_refine_ls_wR_factor_ref 0.1179
_reflns_Friedel_coverage 0.000
_reflns_number_gt 5762
_reflns_number_total 7798
_reflns_threshold_expression 'I > 2\s(I)'
_cod_data_source_file DK3308.cif
_cod_data_source_block DK3308
_cod_depositor_comments
;
The following automatic conversions were performed:

data item '_exptl_absorpt_correction_type' value 'Multi-scan' was
changed to 'multi-scan' in accordance with the
/home/data/users/saulius/crontab/automatic-downloads/current/MDPI/lib/dictionaries/cif_core.dic
dictionary named 'cif_core.dic' version 2.4.2 last updated on
2011-04-26.

Automatic conversion script
Id: cif_fix_values 7556 2019-12-06 15:28:31Z antanas 
;
_cod_original_sg_symbol_H-M 'P 21/c'
_cod_database_code 1559472
_shelx_shelxl_version_number 2014/7
_shelx_space_group_comment
; 
The symmetry employed for this shelxl refinement is uniquely defined 
by the following loop, which should always be used as a source of 
symmetry information in preference to the above space-group names. 
They are only intended as comments. 
;
_shelx_estimated_absorpt_t_min 0.959
_shelx_estimated_absorpt_t_max 0.986

loop_
_space_group_symop_operation_xyz
'x, y, z'
'-x, y+1/2, -z+1/2'
'-x, -y, -z'
'x, -y-1/2, z-1/2'

loop_
_atom_site_label
_atom_site_type_symbol
_atom_site_fract_x
_atom_site_fract_y
_atom_site_fract_z
_atom_site_U_iso_or_equiv
_atom_site_adp_type
_atom_site_occupancy
_atom_site_site_symmetry_order
_atom_site_calc_flag
_atom_site_refinement_flags_posn
_atom_site_refinement_flags_adp
_atom_site_refinement_flags_occupancy
_atom_site_disorder_assembly
_atom_site_disorder_group
O1 O 0.03700(9) 0.68053(11) 0.31366(5) 0.0419(3) Uani 1 1 d . . . . .
C1 C 0.11754(12) 0.63852(13) 0.29510(6) 0.0312(3) Uani 1 1 d . . . . .
C2 C 0.23111(12) 0.63077(13) 0.33011(6) 0.0303(3) Uani 1 1 d . . . . .
C3 C 0.25389(13) 0.67136(14) 0.38698(6) 0.0331(3) Uani 1 1 d . . . . .
H3 H 0.1950 0.7032 0.4030 0.040 Uiso 1 1 calc R U . . .
C4 C 0.36087(13) 0.66494(15) 0.41926(7) 0.0355(3) Uani 1 1 d . . . . .
C5 C 0.45033(12) 0.61599(14) 0.39537(7) 0.0353(3) Uani 1 1 d . . . . .
C6 C 0.42909(13) 0.57445(14) 0.34027(7) 0.0348(3) Uani 1 1 d . . . . .
H6 H 0.4874 0.5409 0.3243 0.042 Uiso 1 1 calc R U . . .
C7 C 0.31930(13) 0.58292(13) 0.30837(6) 0.0318(3) Uani 1 1 d . . . . .
O2 O 0.30439(9) 0.54021(11) 0.25368(5) 0.0386(3) Uani 1 1 d . . . . .
C8 C 0.19982(13) 0.54777(15) 0.22069(7) 0.0368(3) Uani 1 1 d . . . . .
H8 H 0.1909 0.5192 0.1831 0.044 Uiso 1 1 calc R U . . .
C9 C 0.10744(13) 0.59252(14) 0.23692(6) 0.0320(3) Uani 1 1 d . . . . .
O3 O 0.39173(10) 0.70127(13) 0.47455(5) 0.0477(3) Uani 1 1 d . . . . .
C10 C 0.30228(16) 0.7297(2) 0.50309(8) 0.0522(5) Uani 1 1 d . . . . .
H10A H 0.2639 0.8021 0.4866 0.078 Uiso 1 1 calc R U . . .
H10B H 0.3329 0.7433 0.5432 0.078 Uiso 1 1 calc R U . . .
H10C H 0.2491 0.6631 0.4990 0.078 Uiso 1 1 calc R U . . .
O4 O 0.55245(9) 0.61392(12) 0.43102(5) 0.0462(3) Uani 1 1 d . . . . .
C11 C 0.64222(14) 0.55480(19) 0.41104(9) 0.0518(5) Uani 1 1 d . . . . .
H11A H 0.6207 0.4720 0.4010 0.078 Uiso 1 1 calc R U . . .
H11B H 0.7097 0.5555 0.4407 0.078 Uiso 1 1 calc R U . . .
H11C H 0.6572 0.5968 0.3778 0.078 Uiso 1 1 calc R U . . .
C12 C -0.00105(13) 0.59633(14) 0.19504(6) 0.0321(3) Uani 1 1 d . . . . .
C13 C -0.06480(13) 0.70196(14) 0.18716(6) 0.0339(3) Uani 1 1 d . . . . .
H13 H -0.0411 0.7696 0.2101 0.041 Uiso 1 1 calc R U . . .
C14 C -0.16269(13) 0.70869(14) 0.14593(6) 0.0343(3) Uani 1 1 d . . . . .
C15 C -0.19937(13) 0.60855(15) 0.11228(7) 0.0372(3) Uani 1 1 d . . . . .
C16 C -0.13655(15) 0.50341(16) 0.11993(7) 0.0420(4) Uani 1 1 d . . . . .
H16 H -0.1607 0.4358 0.0970 0.050 Uiso 1 1 calc R U . . .
C17 C -0.03841(14) 0.49655(15) 0.16095(7) 0.0378(3) Uani 1 1 d . . . . .
H17 H 0.0033 0.4243 0.1659 0.045 Uiso 1 1 calc R U . . .
O5 O -0.22122(10) 0.81590(11) 0.14014(5) 0.0476(3) Uani 1 1 d . . . . .
C18A C -0.2959(4) 0.8284(4) 0.08708(19) 0.0453(10) Uani 0.599(10) 1 d . . P A 1
H18A H -0.2531 0.8360 0.0565 0.054 Uiso 0.599(10) 1 calc R U P A 1
H18B H -0.3426 0.9008 0.0871 0.054 Uiso 0.599(10) 1 calc R U P A 1
C19A C -0.3692(3) 0.7172(3) 0.0781(2) 0.0471(12) Uani 0.599(10) 1 d . . P A 1
H19A H -0.4062 0.7059 0.1107 0.056 Uiso 0.599(10) 1 calc R U P A 1
H19B H -0.4281 0.7269 0.0438 0.056 Uiso 0.599(10) 1 calc R U P A 1
C18B C -0.3367(7) 0.7977(8) 0.1029(4) 0.060(2) Uani 0.401(10) 1 d . . P A 2
H18C H -0.3861 0.7582 0.1253 0.072 Uiso 0.401(10) 1 calc R U P A 2
H18D H -0.3694 0.8768 0.0909 0.072 Uiso 0.401(10) 1 calc R U P A 2
C19B C -0.3338(6) 0.7250(5) 0.0524(4) 0.0554(19) Uani 0.401(10) 1 d . . P A 2
H19C H -0.4091 0.7213 0.0279 0.067 Uiso 0.401(10) 1 calc R U P A 2
H19D H -0.2811 0.7600 0.0305 0.067 Uiso 0.401(10) 1 calc R U P A 2
O6 O -0.29809(11) 0.60929(12) 0.07189(6) 0.0519(3) Uani 1 1 d . . . . .
O7 O 0.37033(10) 0.75380(12) 0.14859(5) 0.0451(3) Uani 1 1 d . . . . .
C20 C 0.33697(12) 0.80773(14) 0.18720(6) 0.0318(3) Uani 1 1 d . . . . .
C21 C 0.41188(12) 0.83153(14) 0.24214(6) 0.0306(3) Uani 1 1 d . . . . .
C22 C 0.52601(12) 0.79465(14) 0.25252(6) 0.0330(3) Uani 1 1 d . . . . .
H22 H 0.5542 0.7519 0.2244 0.040 Uiso 1 1 calc R U . . .
C23 C 0.59588(12) 0.82090(14) 0.30332(6) 0.0336(3) Uani 1 1 d . . . . .
C24 C 0.55364(13) 0.88538(15) 0.34609(6) 0.0357(3) Uani 1 1 d . . . . .
C25 C 0.44244(14) 0.92000(15) 0.33704(7) 0.0367(3) Uani 1 1 d . . . . .
H25 H 0.4136 0.9615 0.3653 0.044 Uiso 1 1 calc R U . . .
C26 C 0.37318(13) 0.89215(14) 0.28492(6) 0.0324(3) Uani 1 1 d . . . . .
O8 O 0.26292(9) 0.92897(11) 0.27857(5) 0.0396(3) Uani 1 1 d . . . . .
C27 C 0.19379(13) 0.90949(15) 0.22786(7) 0.0371(3) Uani 1 1 d . . . . .
H27 H 0.1185 0.9356 0.2241 0.045 Uiso 1 1 calc R U . . .
C28 C 0.22216(12) 0.85628(14) 0.18211(6) 0.0321(3) Uani 1 1 d . . . . .
O9 O 0.70727(9) 0.79035(12) 0.31794(5) 0.0423(3) Uani 1 1 d . . . . .
C29 C 0.75448(15) 0.7305(2) 0.27557(8) 0.0534(5) Uani 1 1 d . . . . .
H29A H 0.7154 0.6545 0.2657 0.080 Uiso 1 1 calc R U . . .
H29B H 0.8341 0.7150 0.2901 0.080 Uiso 1 1 calc R U . . .
H29C H 0.7462 0.7811 0.2419 0.080 Uiso 1 1 calc R U . . .
O10 O 0.63109(11) 0.90737(12) 0.39427(5) 0.0491(3) Uani 1 1 d . . . . .
C30 C 0.5925(2) 0.9739(2) 0.43755(9) 0.0742(7) Uani 1 1 d . . . . .
H30A H 0.5641 1.0518 0.4226 0.111 Uiso 1 1 calc R U . . .
H30B H 0.6546 0.9857 0.4696 0.111 Uiso 1 1 calc R U . . .
H30C H 0.5324 0.9294 0.4500 0.111 Uiso 1 1 calc R U . . .
C31 C 0.13655(12) 0.84955(14) 0.12859(6) 0.0334(3) Uani 1 1 d . . . . .
C32 C 0.12810(13) 0.75022(15) 0.09253(6) 0.0340(3) Uani 1 1 d . . . . .
H32 H 0.1798 0.6862 0.1013 0.041 Uiso 1 1 calc R U . . .
C33 C 0.04445(13) 0.74429(15) 0.04377(7) 0.0354(3) Uani 1 1 d . . . . .
C34 C -0.03288(13) 0.83811(16) 0.03049(7) 0.0393(4) Uani 1 1 d . . . . .
C35 C -0.02514(14) 0.93700(16) 0.06613(8) 0.0458(4) Uani 1 1 d . . . . .
H35 H -0.0775 1.0004 0.0574 0.055 Uiso 1 1 calc R U . . .
C36 C 0.05864(14) 0.94376(16) 0.11437(8) 0.0418(4) Uani 1 1 d . . . . .
H36 H 0.0635 1.0123 0.1379 0.050 Uiso 1 1 calc R U . . .
O11 O 0.04155(10) 0.64461(12) 0.00925(5) 0.0486(3) Uani 1 1 d . . . . .
C37A C -0.0664(3) 0.6291(3) -0.02891(15) 0.0474(8) Uani 0.812(9) 1 d . . P B 1
H37A H -0.1236 0.6042 -0.0073 0.057 Uiso 0.812(9) 1 calc R U P B 1
H37B H -0.0606 0.5660 -0.0569 0.057 Uiso 0.812(9) 1 calc R U P B 1
C38A C -0.1008(3) 0.7468(3) -0.05899(13) 0.0483(9) Uani 0.812(9) 1 d . . P B 1
H38A H -0.0417 0.7742 -0.0788 0.058 Uiso 0.812(9) 1 calc R U P B 1
H38B H -0.1708 0.7358 -0.0872 0.058 Uiso 0.812(9) 1 calc R U P B 1
C37B C -0.0333(17) 0.6652(16) -0.0437(7) 0.058(4) Uani 0.188(9) 1 d . . P B 2
H37C H -0.0458 0.5892 -0.0650 0.070 Uiso 0.188(9) 1 calc R U P B 2
H37D H 0.0011 0.7229 -0.0663 0.070 Uiso 0.188(9) 1 calc R U P B 2
C38B C -0.1404(12) 0.7121(15) -0.0350(7) 0.062(5) Uani 0.188(9) 1 d . . P B 2
H38C H -0.1677 0.6658 -0.0055 0.074 Uiso 0.188(9) 1 calc R U P B 2
H38D H -0.1972 0.7083 -0.0703 0.074 Uiso 0.188(9) 1 calc R U P B 2
O12 O -0.11790(10) 0.83624(13) -0.01714(5) 0.0529(3) Uani 1 1 d . . . . .

loop_
_atom_site_aniso_label
_atom_site_aniso_U_11
_atom_site_aniso_U_22
_atom_site_aniso_U_33
_atom_site_aniso_U_23
_atom_site_aniso_U_13
_atom_site_aniso_U_12
O1 0.0327(6) 0.0568(7) 0.0362(6) -0.0045(5) 0.0070(5) 0.0075(5)
C1 0.0307(7) 0.0310(7) 0.0319(7) 0.0015(6) 0.0064(6) 0.0003(6)
C2 0.0302(7) 0.0295(7) 0.0314(7) 0.0011(6) 0.0068(6) -0.0010(6)
C3 0.0317(7) 0.0367(8) 0.0315(7) -0.0022(6) 0.0073(6) -0.0001(6)
C4 0.0365(8) 0.0366(8) 0.0323(8) -0.0022(6) 0.0043(6) -0.0041(6)
C5 0.0281(7) 0.0353(8) 0.0407(8) 0.0001(6) 0.0026(6) -0.0039(6)
C6 0.0291(7) 0.0356(8) 0.0398(8) 0.0006(6) 0.0073(6) 0.0011(6)
C7 0.0339(7) 0.0311(7) 0.0308(7) -0.0001(6) 0.0074(6) 0.0002(6)
O2 0.0349(6) 0.0481(7) 0.0323(6) -0.0057(5) 0.0053(4) 0.0076(5)
C8 0.0386(8) 0.0405(8) 0.0301(8) -0.0023(6) 0.0041(6) 0.0044(7)
C9 0.0338(7) 0.0311(7) 0.0304(7) 0.0017(6) 0.0044(6) 0.0012(6)
O3 0.0384(6) 0.0671(8) 0.0352(6) -0.0138(6) 0.0011(5) -0.0008(6)
C10 0.0497(10) 0.0725(13) 0.0333(9) -0.0089(9) 0.0051(8) 0.0046(9)
O4 0.0290(6) 0.0569(8) 0.0486(7) -0.0094(6) -0.0023(5) 0.0005(5)
C11 0.0308(8) 0.0600(12) 0.0609(12) -0.0055(9) -0.0001(8) 0.0048(8)
C12 0.0335(7) 0.0349(8) 0.0281(7) 0.0026(6) 0.0063(6) -0.0001(6)
C13 0.0348(8) 0.0346(8) 0.0319(8) -0.0023(6) 0.0059(6) 0.0000(6)
C14 0.0357(8) 0.0369(8) 0.0310(7) 0.0032(6) 0.0080(6) 0.0054(6)
C15 0.0362(8) 0.0429(9) 0.0304(7) 0.0025(7) 0.0012(6) -0.0016(7)
C16 0.0480(9) 0.0368(8) 0.0371(9) -0.0056(7) -0.0018(7) -0.0018(7)
C17 0.0438(9) 0.0329(8) 0.0352(8) -0.0004(6) 0.0043(7) 0.0030(7)
O5 0.0465(7) 0.0449(7) 0.0474(7) -0.0028(5) -0.0007(5) 0.0156(5)
C18A 0.037(2) 0.047(2) 0.048(2) 0.0042(15) -0.0003(15) 0.0108(16)
C19A 0.0378(18) 0.056(2) 0.044(2) -0.0005(17) 0.0008(16) 0.0065(15)
C18B 0.041(4) 0.071(5) 0.063(4) -0.005(4) -0.004(3) 0.017(3)
C19B 0.051(3) 0.065(3) 0.046(4) 0.008(3) -0.002(3) 0.015(3)
O6 0.0457(7) 0.0529(8) 0.0479(7) -0.0010(6) -0.0132(6) 0.0026(6)
O7 0.0387(6) 0.0670(8) 0.0281(6) -0.0083(5) 0.0031(5) 0.0108(6)
C20 0.0319(7) 0.0382(8) 0.0249(7) 0.0007(6) 0.0047(6) 0.0001(6)
C21 0.0307(7) 0.0349(8) 0.0255(7) 0.0015(6) 0.0039(5) -0.0011(6)
C22 0.0320(7) 0.0400(8) 0.0269(7) 0.0014(6) 0.0056(6) 0.0014(6)
C23 0.0304(7) 0.0384(8) 0.0308(7) 0.0054(6) 0.0028(6) -0.0004(6)
C24 0.0388(8) 0.0378(8) 0.0273(7) 0.0007(6) -0.0010(6) -0.0036(6)
C25 0.0411(8) 0.0381(8) 0.0299(8) -0.0047(6) 0.0044(6) 0.0008(7)
C26 0.0322(7) 0.0350(8) 0.0298(7) -0.0003(6) 0.0054(6) -0.0011(6)
O8 0.0339(6) 0.0509(7) 0.0330(6) -0.0084(5) 0.0043(4) 0.0048(5)
C27 0.0306(7) 0.0444(9) 0.0354(8) -0.0044(7) 0.0041(6) 0.0010(6)
C28 0.0300(7) 0.0345(8) 0.0307(7) 0.0001(6) 0.0035(6) -0.0008(6)
O9 0.0325(6) 0.0577(7) 0.0339(6) 0.0028(5) -0.0002(5) 0.0045(5)
C29 0.0371(9) 0.0701(13) 0.0504(11) -0.0056(9) 0.0027(8) 0.0152(9)
O10 0.0490(7) 0.0589(8) 0.0328(6) -0.0079(6) -0.0080(5) 0.0037(6)
C30 0.0774(15) 0.0936(18) 0.0408(11) -0.0291(11) -0.0148(10) 0.0185(13)
C31 0.0295(7) 0.0379(8) 0.0320(7) 0.0018(6) 0.0040(6) -0.0005(6)
C32 0.0300(7) 0.0405(8) 0.0306(7) 0.0020(6) 0.0041(6) 0.0043(6)
C33 0.0317(8) 0.0426(9) 0.0313(7) -0.0017(6) 0.0048(6) -0.0004(6)
C34 0.0295(7) 0.0484(9) 0.0363(8) 0.0024(7) -0.0025(6) -0.0004(7)
C35 0.0375(9) 0.0440(10) 0.0507(10) 0.0006(8) -0.0036(7) 0.0097(7)
C36 0.0402(9) 0.0385(9) 0.0436(9) -0.0031(7) 0.0006(7) 0.0027(7)
O11 0.0468(7) 0.0544(8) 0.0393(7) -0.0124(6) -0.0043(5) 0.0069(6)
C37A 0.0478(17) 0.0515(18) 0.0377(15) -0.0048(12) -0.0045(11) -0.0081(13)
C38A 0.0445(14) 0.0619(17) 0.0328(14) -0.0018(11) -0.0063(11) -0.0032(12)
C37B 0.070(10) 0.058(9) 0.040(7) -0.007(6) -0.004(6) -0.002(7)
C38B 0.050(7) 0.088(10) 0.041(7) -0.010(7) -0.009(6) -0.009(7)
O12 0.0403(7) 0.0617(8) 0.0473(7) -0.0043(6) -0.0141(6) 0.0068(6)

loop_
_atom_type_symbol
_atom_type_description
_atom_type_scat_dispersion_real
_atom_type_scat_dispersion_imag
_atom_type_scat_source
C C 0.0033 0.0016 'International Tables Vol C Tables 4.2.6.8 and 6.1.1.4'
H H 0.0000 0.0000 'International Tables Vol C Tables 4.2.6.8 and 6.1.1.4'
O O 0.0106 0.0060 'International Tables Vol C Tables 4.2.6.8 and 6.1.1.4'

loop_
_geom_angle_atom_site_label_1
_geom_angle_atom_site_label_2
_geom_angle_atom_site_label_3
_geom_angle
_geom_angle_site_symmetry_1
_geom_angle_site_symmetry_3
_geom_angle_publ_flag
O1 C1 C2 122.02(14) . . ?
O1 C1 C9 123.27(14) . . ?
C2 C1 C9 114.71(13) . . ?
C7 C2 C3 118.00(14) . . ?
C7 C2 C1 120.78(14) . . ?
C3 C2 C1 121.22(13) . . ?
C4 C3 C2 120.79(14) . . ?
C4 C3 H3 119.6 . . ?
C2 C3 H3 119.6 . . ?
O3 C4 C3 125.41(15) . . ?
O3 C4 C5 114.77(14) . . ?
C3 C4 C5 119.82(14) . . ?
O4 C5 C6 125.08(14) . . ?
O4 C5 C4 114.86(14) . . ?
C6 C5 C4 120.06(14) . . ?
C5 C6 C7 118.74(14) . . ?
C5 C6 H6 120.6 . . ?
C7 C6 H6 120.6 . . ?
O2 C7 C2 121.85(13) . . ?
O2 C7 C6 115.56(13) . . ?
C2 C7 C6 122.59(14) . . ?
C8 O2 C7 117.93(12) . . ?
C9 C8 O2 125.75(14) . . ?
C9 C8 H8 117.1 . . ?
O2 C8 H8 117.1 . . ?
C8 C9 C1 118.97(14) . . ?
C8 C9 C12 119.04(14) . . ?
C1 C9 C12 121.97(13) . . ?
C4 O3 C10 116.39(13) . . ?
O3 C10 H10A 109.5 . . ?
O3 C10 H10B 109.5 . . ?
H10A C10 H10B 109.5 . . ?
O3 C10 H10C 109.5 . . ?
H10A C10 H10C 109.5 . . ?
H10B C10 H10C 109.5 . . ?
C5 O4 C11 116.93(13) . . ?
O4 C11 H11A 109.5 . . ?
O4 C11 H11B 109.5 . . ?
H11A C11 H11B 109.5 . . ?
O4 C11 H11C 109.5 . . ?
H11A C11 H11C 109.5 . . ?
H11B C11 H11C 109.5 . . ?
C13 C12 C17 118.67(14) . . ?
C13 C12 C9 120.37(14) . . ?
C17 C12 C9 120.89(14) . . ?
C14 C13 C12 120.86(14) . . ?
C14 C13 H13 119.6 . . ?
C12 C13 H13 119.6 . . ?
O5 C14 C13 117.90(14) . . ?
O5 C14 C15 122.10(14) . . ?
C13 C14 C15 120.00(14) . . ?
O6 C15 C16 118.27(15) . . ?
O6 C15 C14 122.30(15) . . ?
C16 C15 C14 119.41(15) . . ?
C15 C16 C17 120.72(15) . . ?
C15 C16 H16 119.6 . . ?
C17 C16 H16 119.6 . . ?
C16 C17 C12 120.33(15) . . ?
C16 C17 H17 119.8 . . ?
C12 C17 H17 119.8 . . ?
C14 O5 C18A 113.53(19) . . ?
C14 O5 C18B 109.9(3) . . ?
O5 C18A C19A 107.5(4) . . ?
O5 C18A H18A 110.2 . . ?
C19A C18A H18A 110.2 . . ?
O5 C18A H18B 110.2 . . ?
C19A C18A H18B 110.2 . . ?
H18A C18A H18B 108.5 . . ?
O6 C19A C18A 109.5(4) . . ?
O6 C19A H19A 109.8 . . ?
C18A C19A H19A 109.8 . . ?
O6 C19A H19B 109.8 . . ?
C18A C19A H19B 109.8 . . ?
H19A C19A H19B 108.2 . . ?
C19B C18B O5 113.2(7) . . ?
C19B C18B H18C 108.9 . . ?
O5 C18B H18C 108.9 . . ?
C19B C18B H18D 108.9 . . ?
O5 C18B H18D 108.9 . . ?
H18C C18B H18D 107.8 . . ?
O6 C19B C18B 106.5(8) . . ?
O6 C19B H19C 110.4 . . ?
C18B C19B H19C 110.4 . . ?
O6 C19B H19D 110.4 . . ?
C18B C19B H19D 110.4 . . ?
H19C C19B H19D 108.6 . . ?
C15 O6 C19B 113.9(3) . . ?
C15 O6 C19A 111.59(18) . . ?
O7 C20 C21 121.72(14) . . ?
O7 C20 C28 123.84(13) . . ?
C21 C20 C28 114.42(13) . . ?
C26 C21 C22 118.10(13) . . ?
C26 C21 C20 120.97(13) . . ?
C22 C21 C20 120.92(13) . . ?
C23 C22 C21 120.29(14) . . ?
C23 C22 H22 119.9 . . ?
C21 C22 H22 119.9 . . ?
O9 C23 C22 125.41(15) . . ?
O9 C23 C24 114.49(13) . . ?
C22 C23 C24 120.11(14) . . ?
O10 C24 C25 124.97(15) . . ?
O10 C24 C23 114.73(14) . . ?
C25 C24 C23 120.31(14) . . ?
C24 C25 C26 118.38(15) . . ?
C24 C25 H25 120.8 . . ?
C26 C25 H25 120.8 . . ?
O8 C26 C21 121.66(13) . . ?
O8 C26 C25 115.54(13) . . ?
C21 C26 C25 122.80(14) . . ?
C27 O8 C26 117.83(12) . . ?
C28 C27 O8 126.29(14) . . ?
C28 C27 H27 116.9 . . ?
O8 C27 H27 116.9 . . ?
C27 C28 C20 118.65(14) . . ?
C27 C28 C31 118.73(14) . . ?
C20 C28 C31 122.62(13) . . ?
C23 O9 C29 116.47(13) . . ?
O9 C29 H29A 109.5 . . ?
O9 C29 H29B 109.5 . . ?
H29A C29 H29B 109.5 . . ?
O9 C29 H29C 109.5 . . ?
H29A C29 H29C 109.5 . . ?
H29B C29 H29C 109.5 . . ?
C24 O10 C30 116.33(14) . . ?
O10 C30 H30A 109.5 . . ?
O10 C30 H30B 109.5 . . ?
H30A C30 H30B 109.5 . . ?
O10 C30 H30C 109.5 . . ?
H30A C30 H30C 109.5 . . ?
H30B C30 H30C 109.5 . . ?
C32 C31 C36 118.32(14) . . ?
C32 C31 C28 122.08(14) . . ?
C36 C31 C28 119.56(14) . . ?
C33 C32 C31 120.88(14) . . ?
C33 C32 H32 119.6 . . ?
C31 C32 H32 119.6 . . ?
O11 C33 C32 118.20(14) . . ?
O11 C33 C34 121.69(14) . . ?
C32 C33 C34 120.11(15) . . ?
O12 C34 C35 118.26(15) . . ?
O12 C34 C33 122.38(16) . . ?
C35 C34 C33 119.36(14) . . ?
C36 C35 C34 120.69(16) . . ?
C36 C35 H35 119.7 . . ?
C34 C35 H35 119.7 . . ?
C35 C36 C31 120.63(16) . . ?
C35 C36 H36 119.7 . . ?
C31 C36 H36 119.7 . . ?
C33 O11 C37B 110.1(6) . . ?
C33 O11 C37A 112.84(17) . . ?
O11 C37A C38A 109.2(3) . . ?
O11 C37A H37A 109.8 . . ?
C38A C37A H37A 109.8 . . ?
O11 C37A H37B 109.8 . . ?
C38A C37A H37B 109.8 . . ?
H37A C37A H37B 108.3 . . ?
O12 C38A C37A 108.8(3) . . ?
O12 C38A H38A 109.9 . . ?
C37A C38A H38A 109.9 . . ?
O12 C38A H38B 109.9 . . ?
C37A C38A H38B 109.9 . . ?
H38A C38A H38B 108.3 . . ?
O11 C37B C38B 110.9(15) . . ?
O11 C37B H37C 109.5 . . ?
C38B C37B H37C 109.5 . . ?
O11 C37B H37D 109.5 . . ?
C38B C37B H37D 109.5 . . ?
H37C C37B H37D 108.0 . . ?
C37B C38B O12 105.2(16) . . ?
C37B C38B H38C 110.7 . . ?
O12 C38B H38C 110.7 . . ?
C37B C38B H38D 110.7 . . ?
O12 C38B H38D 110.7 . . ?
H38C C38B H38D 108.8 . . ?
C34 O12 C38B 108.9(5) . . ?
C34 O12 C38A 113.50(15) . . ?

loop_
_geom_bond_atom_site_label_1
_geom_bond_atom_site_label_2
_geom_bond_distance
_geom_bond_site_symmetry_2
_geom_bond_publ_flag
O1 C1 1.2364(18) . ?
C1 C2 1.461(2) . ?
C1 C9 1.466(2) . ?
C2 C7 1.379(2) . ?
C2 C3 1.409(2) . ?
C3 C4 1.369(2) . ?
C3 H3 0.9400 . ?
C4 O3 1.3638(19) . ?
C4 C5 1.425(2) . ?
C5 O4 1.3539(18) . ?
C5 C6 1.373(2) . ?
C6 C7 1.396(2) . ?
C6 H6 0.9400 . ?
C7 O2 1.3709(18) . ?
O2 C8 1.3528(18) . ?
C8 C9 1.345(2) . ?
C8 H8 0.9400 . ?
C9 C12 1.485(2) . ?
O3 C10 1.422(2) . ?
C10 H10A 0.9700 . ?
C10 H10B 0.9700 . ?
C10 H10C 0.9700 . ?
O4 C11 1.426(2) . ?
C11 H11A 0.9700 . ?
C11 H11B 0.9700 . ?
C11 H11C 0.9700 . ?
C12 C13 1.392(2) . ?
C12 C17 1.394(2) . ?
C13 C14 1.384(2) . ?
C13 H13 0.9400 . ?
C14 O5 1.3736(19) . ?
C14 C15 1.390(2) . ?
C15 O6 1.3784(19) . ?
C15 C16 1.381(2) . ?
C16 C17 1.384(2) . ?
C16 H16 0.9400 . ?
C17 H17 0.9400 . ?
O5 C18A 1.412(4) . ?
O5 C18B 1.513(7) . ?
C18A C19A 1.506(8) . ?
C18A H18A 0.9800 . ?
C18A H18B 0.9800 . ?
C19A O6 1.495(4) . ?
C19A H19A 0.9800 . ?
C19A H19B 0.9800 . ?
C18B C19B 1.458(13) . ?
C18B H18C 0.9800 . ?
C18B H18D 0.9800 . ?
C19B O6 1.402(6) . ?
C19B H19C 0.9800 . ?
C19B H19D 0.9800 . ?
O7 C20 1.2332(18) . ?
C20 C21 1.466(2) . ?
C20 C28 1.468(2) . ?
C21 C26 1.381(2) . ?
C21 C22 1.410(2) . ?
C22 C23 1.368(2) . ?
C22 H22 0.9400 . ?
C23 O9 1.3628(18) . ?
C23 C24 1.423(2) . ?
C24 O10 1.3561(18) . ?
C24 C25 1.371(2) . ?
C25 C26 1.393(2) . ?
C25 H25 0.9400 . ?
C26 O8 1.3707(18) . ?
O8 C27 1.3483(18) . ?
C27 C28 1.347(2) . ?
C27 H27 0.9400 . ?
C28 C31 1.481(2) . ?
O9 C29 1.422(2) . ?
C29 H29A 0.9700 . ?
C29 H29B 0.9700 . ?
C29 H29C 0.9700 . ?
O10 C30 1.423(2) . ?
C30 H30A 0.9700 . ?
C30 H30B 0.9700 . ?
C30 H30C 0.9700 . ?
C31 C32 1.389(2) . ?
C31 C36 1.400(2) . ?
C32 C33 1.386(2) . ?
C32 H32 0.9400 . ?
C33 O11 1.375(2) . ?
C33 C34 1.390(2) . ?
C34 O12 1.3759(18) . ?
C34 C35 1.380(2) . ?
C35 C36 1.379(2) . ?
C35 H35 0.9400 . ?
C36 H36 0.9400 . ?
O11 C37B 1.422(14) . ?
O11 C37A 1.447(3) . ?
C37A C38A 1.507(6) . ?
C37A H37A 0.9800 . ?
C37A H37B 0.9800 . ?
C38A O12 1.452(3) . ?
C38A H38A 0.9800 . ?
C38A H38B 0.9800 . ?
C37B C38B 1.45(3) . ?
C37B H37C 0.9800 . ?
C37B H37D 0.9800 . ?
C38B O12 1.449(15) . ?
C38B H38C 0.9800 . ?
C38B H38D 0.9800 . ?

loop_
_geom_hbond_atom_site_label_D
_geom_hbond_atom_site_label_H
_geom_hbond_atom_site_label_A
_geom_hbond_distance_DH
_geom_hbond_distance_HA
_geom_hbond_distance_DA
_geom_hbond_angle_DHA
_geom_hbond_site_symmetry_A
C29 H29B O1 0.97 2.43 3.396(2) 172.3 1_655
C38A H38B O9 0.98 2.47 3.396(3) 157.8 4_475
C10 H10B O7 0.97 2.48 3.424(2) 165.6 4_576
C37A H37B O11 0.98 2.59 3.071(4) 110.7 3_565

loop_
_geom_torsion_atom_site_label_1
_geom_torsion_atom_site_label_2
_geom_torsion_atom_site_label_3
_geom_torsion_atom_site_label_4
_geom_torsion
_geom_torsion_site_symmetry_1
_geom_torsion_site_symmetry_2
_geom_torsion_site_symmetry_3
_geom_torsion_site_symmetry_4
_geom_torsion_publ_flag
O1 C1 C2 C7 179.67(15) . . . . ?
C9 C1 C2 C7 -0.2(2) . . . . ?
O1 C1 C2 C3 -0.1(2) . . . . ?
C9 C1 C2 C3 -179.94(14) . . . . ?
C7 C2 C3 C4 0.9(2) . . . . ?
C1 C2 C3 C4 -179.28(14) . . . . ?
C2 C3 C4 O3 -179.79(15) . . . . ?
C2 C3 C4 C5 -0.4(2) . . . . ?
O3 C4 C5 O4 -0.5(2) . . . . ?
C3 C4 C5 O4 -179.96(14) . . . . ?
O3 C4 C5 C6 178.90(15) . . . . ?
C3 C4 C5 C6 -0.5(2) . . . . ?
O4 C5 C6 C7 -179.73(15) . . . . ?
C4 C5 C6 C7 0.9(2) . . . . ?
C3 C2 C7 O2 179.34(14) . . . . ?
C1 C2 C7 O2 -0.4(2) . . . . ?
C3 C2 C7 C6 -0.6(2) . . . . ?
C1 C2 C7 C6 179.66(14) . . . . ?
C5 C6 C7 O2 179.73(14) . . . . ?
C5 C6 C7 C2 -0.4(2) . . . . ?
C2 C7 O2 C8 0.9(2) . . . . ?
C6 C7 O2 C8 -179.15(14) . . . . ?
C7 O2 C8 C9 -0.9(2) . . . . ?
O2 C8 C9 C1 0.3(2) . . . . ?
O2 C8 C9 C12 178.94(15) . . . . ?
O1 C1 C9 C8 -179.58(15) . . . . ?
C2 C1 C9 C8 0.3(2) . . . . ?
O1 C1 C9 C12 1.8(2) . . . . ?
C2 C1 C9 C12 -178.37(13) . . . . ?
C3 C4 O3 C10 10.6(3) . . . . ?
C5 C4 O3 C10 -168.84(16) . . . . ?
C6 C5 O4 C11 -5.5(2) . . . . ?
C4 C5 O4 C11 173.90(15) . . . . ?
C8 C9 C12 C13 -130.70(17) . . . . ?
C1 C9 C12 C13 47.9(2) . . . . ?
C8 C9 C12 C17 46.2(2) . . . . ?
C1 C9 C12 C17 -135.20(16) . . . . ?
C17 C12 C13 C14 -0.7(2) . . . . ?
C9 C12 C13 C14 176.21(14) . . . . ?
C12 C13 C14 O5 -179.58(14) . . . . ?
C12 C13 C14 C15 0.9(2) . . . . ?
O5 C14 C15 O6 -1.6(2) . . . . ?
C13 C14 C15 O6 177.89(15) . . . . ?
O5 C14 C15 C16 179.69(15) . . . . ?
C13 C14 C15 C16 -0.9(2) . . . . ?
O6 C15 C16 C17 -178.21(16) . . . . ?
C14 C15 C16 C17 0.6(3) . . . . ?
C15 C16 C17 C12 -0.4(3) . . . . ?
C13 C12 C17 C16 0.5(2) . . . . ?
C9 C12 C17 C16 -176.47(15) . . . . ?
C13 C14 O5 C18A 160.5(3) . . . . ?
C15 C14 O5 C18A -20.1(3) . . . . ?
C13 C14 O5 C18B -167.6(5) . . . . ?
C15 C14 O5 C18B 11.8(5) . . . . ?
C14 O5 C18A C19A 52.3(5) . . . . ?
O5 C18A C19A O6 -66.0(6) . . . . ?
C14 O5 C18B C19B -44.0(11) . . . . ?
O5 C18B C19B O6 64.9(12) . . . . ?
C16 C15 O6 C19B -158.0(5) . . . . ?
C14 C15 O6 C19B 23.2(5) . . . . ?
C16 C15 O6 C19A 166.5(3) . . . . ?
C14 C15 O6 C19A -12.3(3) . . . . ?
C18B C19B O6 C15 -52.4(9) . . . . ?
C18A C19A O6 C15 45.0(5) . . . . ?
O7 C20 C21 C26 179.94(15) . . . . ?
C28 C20 C21 C26 1.6(2) . . . . ?
O7 C20 C21 C22 0.9(2) . . . . ?
C28 C20 C21 C22 -177.45(14) . . . . ?
C26 C21 C22 C23 -1.2(2) . . . . ?
C20 C21 C22 C23 177.89(14) . . . . ?
C21 C22 C23 O9 -179.75(14) . . . . ?
C21 C22 C23 C24 0.2(2) . . . . ?
O9 C23 C24 O10 0.7(2) . . . . ?
C22 C23 C24 O10 -179.20(14) . . . . ?
O9 C23 C24 C25 -179.10(14) . . . . ?
C22 C23 C24 C25 1.0(2) . . . . ?
O10 C24 C25 C26 179.21(15) . . . . ?
C23 C24 C25 C26 -1.0(2) . . . . ?
C22 C21 C26 O8 -178.76(14) . . . . ?
C20 C21 C26 O8 2.1(2) . . . . ?
C22 C21 C26 C25 1.2(2) . . . . ?
C20 C21 C26 C25 -177.88(15) . . . . ?
C24 C25 C26 O8 179.87(14) . . . . ?
C24 C25 C26 C21 -0.1(2) . . . . ?
C21 C26 O8 C27 -3.2(2) . . . . ?
C25 C26 O8 C27 176.78(14) . . . . ?
C26 O8 C27 C28 0.3(2) . . . . ?
O8 C27 C28 C20 3.6(3) . . . . ?
O8 C27 C28 C31 -176.14(15) . . . . ?
O7 C20 C28 C27 177.45(16) . . . . ?
C21 C20 C28 C27 -4.3(2) . . . . ?
O7 C20 C28 C31 -2.8(2) . . . . ?
C21 C20 C28 C31 175.42(13) . . . . ?
C22 C23 O9 C29 2.6(2) . . . . ?
C24 C23 O9 C29 -177.31(15) . . . . ?
C25 C24 O10 C30 -1.5(3) . . . . ?
C23 C24 O10 C30 178.74(18) . . . . ?
C27 C28 C31 C32 -143.54(16) . . . . ?
C20 C28 C31 C32 36.8(2) . . . . ?
C27 C28 C31 C36 34.2(2) . . . . ?
C20 C28 C31 C36 -145.52(16) . . . . ?
C36 C31 C32 C33 -0.2(2) . . . . ?
C28 C31 C32 C33 177.57(14) . . . . ?
C31 C32 C33 O11 178.92(14) . . . . ?
C31 C32 C33 C34 -0.4(2) . . . . ?
O11 C33 C34 O12 1.2(3) . . . . ?
C32 C33 C34 O12 -179.54(15) . . . . ?
O11 C33 C34 C35 -178.99(16) . . . . ?
C32 C33 C34 C35 0.3(3) . . . . ?
O12 C34 C35 C36 -179.80(17) . . . . ?
C33 C34 C35 C36 0.4(3) . . . . ?
C34 C35 C36 C31 -0.9(3) . . . . ?
C32 C31 C36 C35 0.8(3) . . . . ?
C28 C31 C36 C35 -176.97(16) . . . . ?
C32 C33 O11 C37B -168.0(10) . . . . ?
C34 C33 O11 C37B 11.3(11) . . . . ?
C32 C33 O11 C37A 161.4(2) . . . . ?
C34 C33 O11 C37A -19.3(3) . . . . ?
C33 O11 C37A C38A 49.8(4) . . . . ?
O11 C37A C38A O12 -64.1(4) . . . . ?
C33 O11 C37B C38B -49(2) . . . . ?
O11 C37B C38B O12 74(2) . . . . ?
C35 C34 O12 C38B -157.0(9) . . . . ?
C33 C34 O12 C38B 22.8(9) . . . . ?
C35 C34 O12 C38A 164.3(2) . . . . ?
C33 C34 O12 C38A -15.9(3) . . . . ?
C37B C38B O12 C34 -56.7(16) . . . . ?
C37A C38A O12 C34 46.1(4) . . . . ?
